data_4077456
loop_
_publ_author_name
'Gr\"oer, Thomas'
'Scheer, Manfred'

_publ_section_title
;
 Transition-Metal-Substituted Dichlorobismuthanes as Starting Materials
 for Novel Bismuth&#x2212;Transition-Metal Clusters&#x2020;
;
_journal_issue 18
_journal_name_full Organometallics
_journal_page_first 3683
_journal_paper_doi 10.1021/om000372g
_journal_volume 19
_journal_year 2000
_chemical_formula_sum 'C15 H5 Bi Co2 Fe O10'
_chemical_formula_weight 727.88
_chemical_name_systematic
; 
 ? 
;
_space_group_IT_number 2
_symmetry_cell_setting triclinic
_symmetry_space_group_name_Hall '-P 1'
_symmetry_space_group_name_H-M 'P -1'
_atom_sites_solution_hydrogens geom
_atom_sites_solution_primary direct
_atom_sites_solution_secondary difmap
_audit_creation_method SHELXL
_cell_angle_alpha 81.20(3)
_cell_angle_beta 84.06(3)
_cell_angle_gamma 71.59(3)
_cell_formula_units_Z 2
_cell_length_a 7.2160(14)
_cell_length_b 9.698(2)
_cell_length_c 15.022(3)
_cell_measurement_reflns_used 35
_cell_measurement_temperature 203(2)
_cell_measurement_theta_max 25
_cell_measurement_theta_min 5
_cell_volume 984.0(4)
_computing_cell_refinement 'Stoe STADI4'
_computing_data_collection 'Stoe STADI4'
_computing_data_reduction 'Stoe REDU4'
_computing_molecular_graphics 'SIEMENS XP'
_computing_publication_material SHELXL-93
_computing_structure_refinement 'SHELXL-93 (Sheldrick, 1993)'
_computing_structure_solution 'SHELXS-86 (Sheldrick, 1990)'
_diffrn_ambient_temperature 203(2)
_diffrn_measurement_device 'Stoe STADI4'
_diffrn_measurement_method omega-scan
_diffrn_radiation_monochromator graphite
_diffrn_radiation_source 'fine-focus sealed tube'
_diffrn_radiation_type MoKa
_diffrn_radiation_wavelength 0.71073
_diffrn_reflns_av_R_equivalents 0.0000
_diffrn_reflns_av_sigmaI/netI 0.0273
_diffrn_reflns_limit_h_max 9
_diffrn_reflns_limit_h_min -9
_diffrn_reflns_limit_k_max 12
_diffrn_reflns_limit_k_min -12
_diffrn_reflns_limit_l_max 20
_diffrn_reflns_limit_l_min 0
_diffrn_reflns_number 4987
_diffrn_reflns_theta_max 29.00
_diffrn_reflns_theta_min 2.23
_diffrn_standards_interval_time 120
_diffrn_standards_number 2
_exptl_absorpt_coefficient_mu 11.344
_exptl_absorpt_correction_T_max 0.3644
_exptl_absorpt_correction_T_min 0.0544
_exptl_absorpt_correction_type numerical
_exptl_crystal_colour dark-brown
_exptl_crystal_density_diffrn 2.457
_exptl_crystal_description block
_exptl_crystal_F_000 676
_exptl_crystal_size_max 0.45
_exptl_crystal_size_mid 0.38
_exptl_crystal_size_min 0.08
_refine_diff_density_max 2.197
_refine_diff_density_min -2.138
_refine_diff_density_rms 0.160
_refine_ls_extinction_method none
_refine_ls_goodness_of_fit_all 1.077
_refine_ls_goodness_of_fit_obs 1.051
_refine_ls_hydrogen_treatment riding
_refine_ls_matrix_type full
_refine_ls_number_parameters 262
_refine_ls_number_reflns 4980
_refine_ls_number_restraints 0
_refine_ls_restrained_S_all 1.090
_refine_ls_restrained_S_obs 1.051
_refine_ls_R_factor_all 0.0368
_refine_ls_R_factor_obs 0.0302
_refine_ls_shift/esd_max -0.001
_refine_ls_shift/esd_mean 0.000
_refine_ls_structure_factor_coef Fsqd
_refine_ls_weighting_details 'w=1/[s^2^(Fo^2^)+( 0.0354P)^2^+2.7969P] where P=(Fo^2^+2Fc^2^)/3'
_refine_ls_weighting_scheme calc
_refine_ls_wR_factor_all 0.0744
_refine_ls_wR_factor_obs 0.0685
_reflns_number_observed 4552
_reflns_number_total 4987
_reflns_observed_criterion >2sigma(I)
_cod_data_source_file 2.cif
_cod_data_source_block tom
_cod_depositor_comments
;
The following automatic conversions were performed:

'_refine_ls_weighting_scheme' value 'calc w=1/[s^2^(Fo^2^)+(
0.0354P)^2^+2.7969P] where P=(Fo^2^+2Fc^2^)/3' was changed to 'calc'.
New tag '_refine_ls_weighting_details' was created. The value of the
new tag was set to 'w=1/[s^2^(Fo^2^)+( 0.0354P)^2^+2.7969P] where
P=(Fo^2^+2Fc^2^)/3'.

Automatic conversion script
Id: cif_fix_values 3143 2015-03-26 13:38:13Z robertas 
;
_cod_original_cell_volume 984.0(3)
_cod_original_sg_symbol_H-M P-1
_cod_database_code 4077456

loop_
_symmetry_equiv_pos_as_xyz
'x, y, z'
'-x, -y, -z'

loop_
_atom_site_aniso_label
_atom_site_aniso_U_11
_atom_site_aniso_U_22
_atom_site_aniso_U_33
_atom_site_aniso_U_23
_atom_site_aniso_U_13
_atom_site_aniso_U_12
Bi 0.02102(9) 0.02520(9) 0.02458(10) -0.00430(6) -0.00083(6) -0.00800(6)
Fe 0.0217(3) 0.0249(3) 0.0240(3) -0.0038(3) -0.0019(3) -0.0082(2)
Co1 0.0301(4) 0.0272(3) 0.0352(4) -0.0001(3) -0.0030(3) -0.0082(3)
Co2 0.0306(4) 0.0362(4) 0.0264(4) -0.0077(3) -0.0020(3) -0.0141(3)
C1 0.042(3) 0.029(3) 0.046(4) 0.001(2) 0.002(3) 0.000(2)
C2 0.039(3) 0.043(3) 0.041(3) -0.001(3) 0.001(3) -0.017(3)
C3 0.040(3) 0.027(2) 0.047(4) 0.000(2) -0.003(3) -0.009(2)
C4 0.035(3) 0.037(3) 0.050(4) 0.004(3) -0.008(3) -0.011(2)
C5 0.030(3) 0.039(3) 0.042(3) -0.009(2) -0.010(3) -0.013(2)
C6 0.050(4) 0.042(3) 0.032(3) -0.009(2) 0.006(3) -0.021(3)
C7 0.044(3) 0.051(3) 0.029(3) -0.001(3) -0.009(3) -0.021(3)
C8 0.051(4) 0.060(4) 0.030(3) -0.008(3) -0.003(3) -0.027(3)
C9 0.035(3) 0.030(2) 0.040(3) -0.003(2) -0.008(2) -0.012(2)
C10 0.036(3) 0.043(3) 0.031(3) -0.011(2) -0.003(2) -0.020(2)
C11 0.053(4) 0.053(3) 0.028(3) -0.007(3) -0.007(3) -0.033(3)
C12 0.034(3) 0.036(3) 0.057(4) -0.025(3) 0.008(3) -0.011(2)
C13 0.055(4) 0.031(3) 0.048(4) 0.004(3) -0.016(3) -0.021(3)
C14 0.047(3) 0.056(4) 0.039(3) -0.017(3) 0.014(3) -0.036(3)
C15 0.027(3) 0.037(3) 0.059(4) -0.014(3) -0.008(3) -0.010(2)
O1 0.064(3) 0.048(3) 0.072(4) -0.010(3) 0.023(3) 0.003(2)
O2 0.084(4) 0.075(4) 0.048(3) -0.011(3) -0.010(3) -0.043(3)
O3 0.035(2) 0.042(2) 0.086(4) 0.009(2) -0.001(3) -0.014(2)
O4 0.052(3) 0.042(2) 0.075(4) 0.017(2) -0.019(3) -0.013(2)
O5 0.027(2) 0.066(3) 0.045(3) -0.019(2) 0.005(2) -0.018(2)
O6 0.073(3) 0.038(2) 0.050(3) -0.010(2) 0.005(3) -0.011(2)
O7 0.083(4) 0.075(4) 0.047(3) 0.016(3) -0.020(3) -0.052(3)
O8 0.066(4) 0.105(5) 0.056(3) -0.021(3) -0.012(3) -0.045(3)
O9 0.049(3) 0.048(3) 0.062(3) 0.001(2) -0.030(3) -0.010(2)
O10 0.070(3) 0.071(3) 0.040(3) -0.004(2) 0.010(2) -0.050(3)

loop_
_atom_site_label
_atom_site_type_symbol
_atom_site_fract_x
_atom_site_fract_y
_atom_site_fract_z
_atom_site_U_iso_or_equiv
_atom_site_thermal_displace_type
_atom_site_occupancy
_atom_site_calc_flag
_atom_site_refinement_flags
Bi Bi 0.92552(3) 0.28815(2) 0.204847(13) 0.02329(6) Uani 1 d .
Fe Fe 0.72776(10) 0.50841(7) 0.29699(5) 0.02315(14) Uani 1 d .
Co1 Co 1.05543(11) 0.02564(7) 0.32475(5) 0.0313(2) Uani 1 d .
Co2 Co 0.67533(11) 0.22887(8) 0.09389(5) 0.0297(2) Uani 1 d .
C1 C 1.2198(9) -0.0122(6) 0.2276(5) 0.0426(14) Uani 1 d .
C2 C 1.1305(9) 0.1250(7) 0.3992(5) 0.0408(13) Uani 1 d .
C3 C 0.8021(9) 0.0389(6) 0.3356(5) 0.0385(13) Uani 1 d .
C4 C 1.1384(9) -0.1564(7) 0.3836(5) 0.0412(14) Uani 1 d .
C5 C 0.5012(8) 0.2726(6) 0.1864(4) 0.0358(12) Uani 1 d .
C6 C 0.8390(10) 0.0440(7) 0.0988(4) 0.0398(13) Uani 1 d .
C7 C 0.7617(9) 0.3616(7) 0.0186(4) 0.0395(13) Uani 1 d .
C8 C 0.5002(10) 0.2103(8) 0.0231(4) 0.0446(14) Uani 1 d .
C9 C 0.5404(8) 0.5686(6) 0.2206(4) 0.0343(12) Uani 1 d .
C10 C 0.6048(9) 0.4025(6) 0.3712(4) 0.0343(12) Uani 1 d .
C11 C 0.8446(10) 0.5629(7) 0.4037(4) 0.0401(14) Uani 1 d .
H11 H 0.8384(10) 0.5188(7) 0.4637(4) 0.048 Uiso 1 calc R
C12 C 0.7069(9) 0.6868(6) 0.3656(5) 0.0406(14) Uani 1 d .
H12 H 0.5919(9) 0.7417(6) 0.3950(5) 0.049 Uiso 1 calc R
C13 C 0.7700(10) 0.7156(6) 0.2754(5) 0.0429(15) Uani 1 d .
H13 H 0.7033(10) 0.7936(6) 0.2338(5) 0.052 Uiso 1 calc R
C14 C 0.9487(10) 0.6094(7) 0.2569(4) 0.0424(15) Uani 1 d .
H14 H 1.0226(10) 0.6033(7) 0.2015(4) 0.051 Uiso 1 calc R
C15 C 0.9956(8) 0.5134(6) 0.3381(5) 0.0398(14) Uani 1 d .
H15 H 1.1074(8) 0.4315(6) 0.3466(5) 0.048 Uiso 1 calc R
O1 O 1.3356(9) -0.0408(6) 0.1693(4) 0.068(2) Uani 1 d .
O2 O 1.1829(9) 0.1801(6) 0.4485(4) 0.0638(15) Uani 1 d .
O3 O 0.6448(7) 0.0367(5) 0.3485(4) 0.0558(14) Uani 1 d .
O4 O 1.1939(8) -0.2733(5) 0.4188(4) 0.0581(14) Uani 1 d .
O5 O 0.3777(6) 0.2984(5) 0.2407(3) 0.0444(10) Uani 1 d .
O6 O 0.9318(8) -0.0750(5) 0.0999(4) 0.0553(13) Uani 1 d .
O7 O 0.8163(9) 0.4444(6) -0.0298(4) 0.064(2) Uani 1 d .
O8 O 0.3835(9) 0.2013(7) -0.0196(4) 0.069(2) Uani 1 d .
O9 O 0.4126(7) 0.6171(5) 0.1738(4) 0.0529(12) Uani 1 d .
O10 O 0.5222(8) 0.3406(6) 0.4228(3) 0.0547(13) Uani 1 d .

loop_
_atom_type_symbol
_atom_type_description
_atom_type_scat_dispersion_real
_atom_type_scat_dispersion_imag
_atom_type_scat_source
C C 0.0033 0.0016 'International Tables Vol C Tables 4.2.6.8 and 6.1.1.4'
H H 0.0000 0.0000 'International Tables Vol C Tables 4.2.6.8 and 6.1.1.4'
O O 0.0106 0.0060 'International Tables Vol C Tables 4.2.6.8 and 6.1.1.4'
Fe Fe 0.3463 0.8444 'International Tables Vol C Tables 4.2.6.8 and 6.1.1.4'
Co Co 0.3494 0.9721 'International Tables Vol C Tables 4.2.6.8 and 6.1.1.4'
Bi Bi -4.1077 10.2566 'International Tables Vol C Tables 4.2.6.8 and 6.1.1.4'

loop_
_geom_angle_atom_site_label_1
_geom_angle_atom_site_label_2
_geom_angle_atom_site_label_3
_geom_angle
Fe Bi Co2 110.25(3)
Fe Bi Co1 110.03(3)
Co2 Bi Co1 104.18(3)
C9 Fe C10 93.2(3)
C9 Fe C11 144.9(3)
C10 Fe C11 92.1(2)
C9 Fe C13 90.7(3)
C10 Fe C13 141.6(3)
C11 Fe C13 64.7(3)
C9 Fe C12 106.9(3)
C10 Fe C12 104.2(3)
C11 Fe C12 38.5(3)
C13 Fe C12 38.9(3)
C9 Fe C15 150.4(3)
C10 Fe C15 116.2(3)
C11 Fe C15 39.2(3)
C13 Fe C15 65.1(2)
C12 Fe C15 65.3(2)
C9 Fe C14 111.2(3)
C10 Fe C14 155.2(3)
C11 Fe C14 65.6(2)
C13 Fe C14 39.0(3)
C12 Fe C14 65.7(2)
C15 Fe C14 39.2(3)
C9 Fe Bi 91.7(2)
C10 Fe Bi 94.1(2)
C11 Fe Bi 122.5(2)
C13 Fe Bi 124.0(2)
C12 Fe Bi 152.9(2)
C15 Fe Bi 88.8(2)
C14 Fe Bi 89.4(2)
C3 Co1 C1 127.3(3)
C3 Co1 C4 95.7(3)
C1 Co1 C4 95.4(3)
C3 Co1 C2 115.3(3)
C1 Co1 C2 113.1(3)
C4 Co1 C2 100.0(3)
C3 Co1 Bi 83.3(2)
C1 Co1 Bi 77.5(2)
C4 Co1 Bi 169.9(2)
C2 Co1 Bi 89.5(2)
C5 Co2 C7 124.1(3)
C5 Co2 C8 93.8(3)
C7 Co2 C8 98.3(3)
C5 Co2 C6 117.6(3)
C7 Co2 C6 114.3(3)
C8 Co2 C6 98.0(3)
C5 Co2 Bi 83.4(2)
C7 Co2 Bi 79.2(2)
C8 Co2 Bi 174.1(2)
C6 Co2 Bi 87.9(2)
O1 C1 Co1 175.2(7)
O2 C2 Co1 176.2(6)
O3 C3 Co1 173.8(6)
O4 C4 Co1 178.1(7)
O5 C5 Co2 173.5(5)
O6 C6 Co2 175.3(6)
O7 C7 Co2 179.1(6)
O8 C8 Co2 177.3(7)
O9 C9 Fe 174.9(5)
O10 C10 Fe 175.7(5)
C12 C11 C15 109.0(6)
C12 C11 Fe 71.2(3)
C15 C11 Fe 70.9(3)
C11 C12 C13 107.5(5)
C11 C12 Fe 70.3(3)
C13 C12 Fe 70.3(3)
C12 C13 C14 109.3(6)
C12 C13 Fe 70.8(3)
C14 C13 Fe 71.2(3)
C13 C14 C15 106.5(5)
C13 C14 Fe 69.9(3)
C15 C14 Fe 70.1(3)
C11 C15 C14 107.7(5)
C11 C15 Fe 69.9(3)
C14 C15 Fe 70.7(3)

loop_
_geom_bond_atom_site_label_1
_geom_bond_atom_site_label_2
_geom_bond_distance
Bi Fe 2.6619(12)
Bi Co2 2.8177(10)
Bi Co1 2.8360(13)
Fe C9 1.762(6)
Fe C10 1.762(6)
Fe C11 2.093(6)
Fe C13 2.098(6)
Fe C12 2.104(5)
Fe C15 2.106(6)
Fe C14 2.115(6)
Co1 C3 1.783(6)
Co1 C1 1.790(7)
Co1 C4 1.794(6)
Co1 C2 1.805(7)
Co2 C5 1.781(6)
Co2 C7 1.800(6)
Co2 C8 1.801(7)
Co2 C6 1.804(6)
C1 O1 1.148(8)
C2 O2 1.133(8)
C3 O3 1.138(7)
C4 O4 1.140(7)
C5 O5 1.137(8)
C6 O6 1.135(8)
C7 O7 1.137(8)
C8 O8 1.141(8)
C9 O9 1.151(7)
C10 O10 1.142(7)
C11 C12 1.382(9)
C11 C15 1.408(9)
C12 C13 1.399(10)
C13 C14 1.406(9)
C14 C15 1.417(10)
